data_4071205
loop_
_publ_author_name
'Ionkin, Alex S.'
'Marshall, William J.'
'Adelman, Douglas J.'
'Fones, Barbara Bobik'
'Fish, Brian M.'
'Schiffhauer, Matthew F.'

_publ_section_title
;
 Modification of Iron(II) Tridentate Bis(imino)pyridine Complexes by a
 Boryl Group for the Production of \a-Olefins at High Temperature&#x2020;
;
_journal_issue 8
_journal_name_full Organometallics
_journal_page_first 1902
_journal_paper_doi 10.1021/om800036b
_journal_volume 27
_journal_year 2008
_chemical_formula_sum 'C36 H42 B Cl2 Fe N3 O2'
_chemical_formula_weight 686.29
_chemical_name_systematic
;
 ?
;
_space_group_IT_number 14
_symmetry_cell_setting monoclinic
_symmetry_space_group_name_Hall '-P 2ybc'
_symmetry_space_group_name_H-M 'P 1 21/c 1'
_atom_sites_solution_hydrogens geom
_atom_sites_solution_primary direct
_atom_sites_solution_secondary difmap
_audit_creation_method SHELXL-97
_cell_angle_alpha 90.00
_cell_angle_beta 90.99(4)
_cell_angle_gamma 90.00
_cell_formula_units_Z 4
_cell_length_a 8.65(2)
_cell_length_b 23.25(6)
_cell_length_c 17.26(4)
_cell_measurement_temperature 293(2)
_cell_volume 3471(14)
_computing_cell_refinement 'Bruker XSCANS'
_computing_data_collection 'Bruker XSCANS'
_computing_data_reduction 'Bruker SHELXTL'
_computing_molecular_graphics 'Bruker SHELXTL'
_computing_publication_material 'Bruker SHELXTL'
_computing_structure_refinement 'SHELXL-97 (Sheldrick, 1997)'
_computing_structure_solution 'SHELXS-97 (Sheldrick, 1990)'
_diffrn_ambient_temperature 293(2)
_diffrn_measured_fraction_theta_full 0.975
_diffrn_measured_fraction_theta_max 0.975
_diffrn_measurement_device_type 'Bruker P4'
_diffrn_measurement_method '\w scans'
_diffrn_radiation_monochromator graphite
_diffrn_radiation_source 'fine-focus sealed tube'
_diffrn_radiation_type MoK\a
_diffrn_radiation_wavelength 0.71073
_diffrn_reflns_av_R_equivalents 0.3894
_diffrn_reflns_av_sigmaI/netI 0.5656
_diffrn_reflns_limit_h_max 10
_diffrn_reflns_limit_h_min -8
_diffrn_reflns_limit_k_max 28
_diffrn_reflns_limit_k_min -27
_diffrn_reflns_limit_l_max 20
_diffrn_reflns_limit_l_min -21
_diffrn_reflns_number 17417
_diffrn_reflns_theta_full 25.98
_diffrn_reflns_theta_max 25.98
_diffrn_reflns_theta_min 1.47
_exptl_absorpt_coefficient_mu 0.624
_exptl_absorpt_correction_type none
_exptl_crystal_colour blue
_exptl_crystal_density_diffrn 1.313
_exptl_crystal_density_method 'not measured'
_exptl_crystal_description flatneedle
_exptl_crystal_F_000 1440
_exptl_crystal_size_max 0.450
_exptl_crystal_size_mid 0.080
_exptl_crystal_size_min 0.010
_refine_diff_density_max 0.703
_refine_diff_density_min -0.868
_refine_diff_density_rms 0.119
_refine_ls_extinction_coef 0.049(3)
_refine_ls_extinction_expression Fc^*^=kFc[1+0.001xFc^2^\l^3^/sin(2\q)]^-1/4^
_refine_ls_extinction_method SHELXL
_refine_ls_goodness_of_fit_ref 0.869
_refine_ls_hydrogen_treatment riding
_refine_ls_matrix_type full
_refine_ls_number_parameters 449
_refine_ls_number_reflns 6644
_refine_ls_number_restraints 0
_refine_ls_restrained_S_all 0.869
_refine_ls_R_factor_all 0.3860
_refine_ls_R_factor_gt 0.1143
_refine_ls_shift/su_max 0.262
_refine_ls_shift/su_mean 0.009
_refine_ls_structure_factor_coef Fsqd
_refine_ls_weighting_details 'calc w=1/[\s^2^(Fo^2^)+(0.1070P)^2^+0.0000P] where P=(Fo^2^+2Fc^2^)/3'
_refine_ls_weighting_scheme calc
_refine_ls_wR_factor_gt 0.2228
_refine_ls_wR_factor_ref 0.3669
_reflns_number_gt 1430
_reflns_number_total 6644
_reflns_threshold_expression >2sigma(I)
_cod_data_source_file om800036b-file001.cif
_cod_data_source_block 05213
_cod_depositor_comments
;
The following automatic conversions were performed:

'_symmetry_cell_setting' value 'Monoclinic' changed to 'monoclinic'
according to /home/saulius/struct/CIF-dictionaries/cif_core.dic
dictionary named 'cif_core.dic' version 2.4.1 from 2010-06-29.

Automatic conversion script
Id: cif_fix_values 1715 2011-07-08 13:25:40Z adriana 
;
_cod_original_sg_symbol_H-M P2(1)/c
_cod_database_code 4071205

loop_
_symmetry_equiv_pos_as_xyz
'x, y, z'
'-x, y+1/2, -z+1/2'
'-x, -y, -z'
'x, -y-1/2, z-1/2'

loop_
_atom_site_label
_atom_site_type_symbol
_atom_site_fract_x
_atom_site_fract_y
_atom_site_fract_z
_atom_site_U_iso_or_equiv
_atom_site_adp_type
_atom_site_occupancy
_atom_site_symmetry_multiplicity
_atom_site_calc_flag
_atom_site_refinement_flags
_atom_site_disorder_assembly
_atom_site_disorder_group
Fe1 Fe 0.5662(2) 0.23215(9) 0.13560(9) 0.0661(6) Uani 1 1 d . . .
Cl1 Cl 0.6984(4) 0.15778(16) 0.19006(18) 0.0828(12) Uani 1 1 d . . .
Cl2 Cl 0.3805(4) 0.26546(17) 0.21493(17) 0.0778(11) Uani 1 1 d . . .
O1 O 0.5858(11) 0.4032(4) 0.1656(4) 0.082(3) Uani 1 1 d . A .
O2 O 0.5365(10) 0.4319(4) 0.2881(5) 0.087(3) Uani 1 1 d . . .
N1 N 0.4236(11) 0.1890(4) 0.0442(5) 0.058(3) Uani 1 1 d . . .
N2 N 0.6318(10) 0.2689(4) 0.0280(5) 0.057(3) Uani 1 1 d . . .
N3 N 0.7472(12) 0.2964(4) 0.1603(5) 0.066(3) Uani 1 1 d . . .
C1 C 0.4486(14) 0.2050(5) -0.0260(7) 0.064(4) Uani 1 1 d . . .
C2 C 0.5611(14) 0.2504(5) -0.0366(6) 0.059(4) Uani 1 1 d . . .
C3 C 0.5997(15) 0.2765(6) -0.1051(6) 0.072(4) Uani 1 1 d . . .
H3A H 0.5499 0.2651 -0.1508 0.086 Uiso 1 1 calc R . .
C4 C 0.7095(16) 0.3186(7) -0.1077(8) 0.086(5) Uani 1 1 d . . .
H1 H 0.7309 0.3379 -0.1548 0.16(7) Uiso 1 1 d R . .
C5 C 0.7805(16) 0.3356(6) -0.0392(7) 0.084(5) Uani 1 1 d . . .
H5A H 0.8556 0.3643 -0.0384 0.101 Uiso 1 1 calc R . .
C6 C 0.7374(16) 0.3095(6) 0.0260(8) 0.079(4) Uani 1 1 d . . .
C7 C 0.8054(13) 0.3226(6) 0.1039(7) 0.064(4) Uani 1 1 d . . .
C8 C 0.3715(15) 0.1801(5) -0.0949(7) 0.073(4) Uani 1 1 d . . .
H8A H 0.3030 0.1499 -0.0793 0.109 Uiso 1 1 calc R . .
H8B H 0.4478 0.1647 -0.1289 0.109 Uiso 1 1 calc R . .
H8C H 0.3134 0.2095 -0.1215 0.109 Uiso 1 1 calc R . .
C9 C 0.9251(18) 0.3668(6) 0.1082(8) 0.094(5) Uani 1 1 d . . .
H9A H 0.9574 0.3721 0.1612 0.141 Uiso 1 1 calc R . .
H9B H 0.8846 0.4023 0.0880 0.141 Uiso 1 1 calc R . .
H9C H 1.0120 0.3550 0.0782 0.141 Uiso 1 1 calc R . .
C10 C 0.3189(14) 0.1443(5) 0.0570(6) 0.052(3) Uani 1 1 d . . .
C11 C 0.1650(17) 0.1563(5) 0.0731(6) 0.060(4) Uani 1 1 d . . .
C12 C 0.0620(17) 0.1147(7) 0.0890(6) 0.076(4) Uani 1 1 d . . .
H12A H -0.0406 0.1235 0.0991 0.091 Uiso 1 1 calc R . .
C13 C 0.1155(17) 0.0577(7) 0.0897(7) 0.078(4) Uani 1 1 d . . .
C14 C 0.2678(17) 0.0459(6) 0.0746(7) 0.075(4) Uani 1 1 d . . .
H14A H 0.3034 0.0081 0.0761 0.090 Uiso 1 1 calc R . .
C15 C 0.3669(16) 0.0897(6) 0.0574(6) 0.062(4) Uani 1 1 d . . .
C16 C 0.1059(15) 0.2169(6) 0.0699(6) 0.079(5) Uani 1 1 d . . .
H16A H -0.0017 0.2174 0.0826 0.118 Uiso 1 1 calc R . .
H16B H 0.1187 0.2321 0.0187 0.118 Uiso 1 1 calc R . .
H16C H 0.1629 0.2401 0.1065 0.118 Uiso 1 1 calc R . .
C17 C -0.0019(17) 0.0112(7) 0.1083(8) 0.105(6) Uani 1 1 d . . .
H17A H -0.0997 0.0287 0.1191 0.158 Uiso 1 1 calc R . .
H17B H 0.0333 -0.0102 0.1528 0.158 Uiso 1 1 calc R . .
H17C H -0.0134 -0.0143 0.0648 0.158 Uiso 1 1 calc R . .
C18 C 0.5348(15) 0.0752(6) 0.0353(8) 0.084(5) Uani 1 1 d . . .
H18A H 0.5499 0.0343 0.0378 0.125 Uiso 1 1 calc R . .
H18B H 0.6054 0.0938 0.0708 0.125 Uiso 1 1 calc R . .
H18C H 0.5535 0.0883 -0.0164 0.125 Uiso 1 1 calc R . .
C19 C 0.8042(15) 0.3078(6) 0.2383(7) 0.064(4) Uani 1 1 d . A .
C20 C 0.7372(14) 0.3541(6) 0.2749(7) 0.060(4) Uani 1 1 d . . .
C21 C 0.7903(17) 0.3628(6) 0.3531(7) 0.084(5) Uani 1 1 d . A .
H21A H 0.7474 0.3920 0.3825 0.100 Uiso 1 1 calc R . .
C22 C 0.9028(17) 0.3287(6) 0.3852(8) 0.081(5) Uani 1 1 d . . .
H22A H 0.9377 0.3361 0.4355 0.098 Uiso 1 1 calc R A .
C23 C 0.9645(16) 0.2845(7) 0.3455(8) 0.090(5) Uani 1 1 d . A .
H23A H 1.0409 0.2616 0.3681 0.109 Uiso 1 1 calc R . .
C24 C 0.9123(15) 0.2738(6) 0.2702(7) 0.070(4) Uani 1 1 d . . .
H24A H 0.9523 0.2432 0.2422 0.085 Uiso 1 1 calc R A .
B1 B 0.621(2) 0.3933(8) 0.2454(9) 0.076(5) Uani 1 1 d . A .
C31 C 0.228(2) 0.1488(7) 0.3521(11) 0.112(6) Uani 1 1 d . . .
H31A H 0.2960 0.1780 0.3390 0.134 Uiso 1 1 calc R . .
C32 C 0.238(2) 0.1306(10) 0.4137(11) 0.134(8) Uani 1 1 d . . .
H32A H 0.3037 0.1466 0.4510 0.160 Uiso 1 1 calc R . .
C33 C 0.138(2) 0.0789(10) 0.4306(10) 0.148(8) Uani 1 1 d . . .
H33A H 0.1473 0.0596 0.4776 0.177 Uiso 1 1 calc R . .
C34 C 0.021(2) 0.0589(9) 0.3698(14) 0.147(8) Uani 1 1 d . . .
H34A H -0.0491 0.0293 0.3774 0.176 Uiso 1 1 calc R . .
C35 C 0.031(2) 0.0885(8) 0.3049(8) 0.097(6) Uani 1 1 d . . .
H35A H -0.0333 0.0774 0.2637 0.116 Uiso 1 1 calc R . .
C36 C 0.120(2) 0.1308(9) 0.2942(10) 0.120(7) Uani 1 1 d . . .
H36A H 0.1151 0.1504 0.2473 0.144 Uiso 1 1 calc R . .
C26 C 0.410(4) 0.4543(12) 0.2413(18) 0.084(9) Uani 0.551(13) 1 d P A 1
C29 C 0.395(4) 0.5185(13) 0.2728(19) 0.112(13) Uani 0.551(13) 1 d P A 1
H29A H 0.3565 0.5178 0.3246 0.168 Uiso 0.551(13) 1 calc PR A 1
H29B H 0.3250 0.5397 0.2399 0.168 Uiso 0.551(13) 1 calc PR A 1
H29C H 0.4949 0.5365 0.2729 0.168 Uiso 0.551(13) 1 calc PR A 1
C30 C 0.257(3) 0.4228(11) 0.2518(16) 0.094(10) Uani 0.551(13) 1 d P A 1
H30A H 0.2226 0.4282 0.3038 0.141 Uiso 0.551(13) 1 calc PR A 1
H30B H 0.2716 0.3825 0.2421 0.141 Uiso 0.551(13) 1 calc PR A 1
H30C H 0.1813 0.4378 0.2160 0.141 Uiso 0.551(13) 1 calc PR A 1
C26' C 0.465(6) 0.4836(17) 0.235(2) 0.084(9) Uani 0.449(13) 1 d P A 2
C29' C 0.316(5) 0.4938(15) 0.2656(19) 0.097(15) Uani 0.449(13) 1 d P A 2
H29D H 0.2648 0.5233 0.2358 0.145 Uiso 0.449(13) 1 calc PR A 2
H29E H 0.3257 0.5058 0.3186 0.145 Uiso 0.449(13) 1 calc PR A 2
H29F H 0.2559 0.4590 0.2628 0.145 Uiso 0.449(13) 1 calc PR A 2
C30' C 0.575(4) 0.5307(16) 0.232(2) 0.126(16) Uani 0.449(13) 1 d P A 2
H30D H 0.5322 0.5611 0.2003 0.189 Uiso 0.449(13) 1 calc PR A 2
H30E H 0.6691 0.5172 0.2096 0.189 Uiso 0.449(13) 1 calc PR A 2
H30F H 0.5955 0.5449 0.2831 0.189 Uiso 0.449(13) 1 calc PR A 2
C25 C 0.4672(18) 0.4469(6) 0.1601(8) 0.083(5) Uani 1 1 d . . .
C27 C 0.589(4) 0.4981(13) 0.1341(19) 0.113(13) Uani 0.508(18) 1 d P A 1
H27A H 0.6565 0.5074 0.1771 0.170 Uiso 0.508(18) 1 calc PR A 1
H27B H 0.5322 0.5317 0.1187 0.170 Uiso 0.508(18) 1 calc PR A 1
H27C H 0.6497 0.4849 0.0916 0.170 Uiso 0.508(18) 1 calc PR A 1
C28 C 0.365(3) 0.4388(16) 0.1031(19) 0.104(13) Uani 0.508(18) 1 d P A 1
H28A H 0.3838 0.4657 0.0621 0.156 Uiso 0.508(18) 1 calc PR A 1
H28B H 0.2623 0.4447 0.1222 0.156 Uiso 0.508(18) 1 calc PR A 1
H28C H 0.3736 0.4003 0.0836 0.156 Uiso 0.508(18) 1 calc PR A 1
C27' C 0.316(3) 0.4031(14) 0.147(2) 0.109(14) Uani 0.492(18) 1 d P A 2
H27D H 0.2977 0.3823 0.1942 0.163 Uiso 0.492(18) 1 calc PR A 2
H27E H 0.3365 0.3765 0.1062 0.163 Uiso 0.492(18) 1 calc PR A 2
H27F H 0.2257 0.4255 0.1339 0.163 Uiso 0.492(18) 1 calc PR A 2
C28' C 0.488(4) 0.4844(15) 0.0880(16) 0.104(13) Uani 0.492(18) 1 d P A 2
H28D H 0.5730 0.5105 0.0967 0.157 Uiso 0.492(18) 1 calc PR A 2
H28E H 0.3954 0.5059 0.0779 0.157 Uiso 0.492(18) 1 calc PR A 2
H28F H 0.5098 0.4604 0.0443 0.157 Uiso 0.492(18) 1 calc PR A 2

loop_
_atom_site_aniso_label
_atom_site_aniso_U_11
_atom_site_aniso_U_22
_atom_site_aniso_U_33
_atom_site_aniso_U_23
_atom_site_aniso_U_13
_atom_site_aniso_U_12
Fe1 0.0901(13) 0.0821(13) 0.0259(8) -0.0012(10) -0.0040(8) -0.0023(12)
Cl1 0.114(3) 0.092(3) 0.0414(18) 0.0013(19) -0.0171(18) 0.013(2)
Cl2 0.092(2) 0.104(3) 0.0367(16) -0.0123(19) -0.0020(16) 0.006(2)
O1 0.117(7) 0.105(7) 0.026(4) -0.002(5) -0.003(5) 0.008(6)
O2 0.098(7) 0.112(8) 0.050(5) -0.010(6) -0.014(5) 0.018(6)
N1 0.075(7) 0.085(7) 0.014(4) 0.000(5) 0.005(5) 0.009(6)
N2 0.054(6) 0.065(6) 0.052(6) 0.004(6) 0.001(5) -0.008(6)
N3 0.093(8) 0.083(8) 0.022(5) 0.009(5) -0.003(5) 0.002(6)
C1 0.074(9) 0.078(9) 0.040(7) -0.016(7) 0.004(7) 0.008(8)
C2 0.071(8) 0.081(10) 0.025(6) 0.003(6) -0.017(6) -0.011(7)
C3 0.097(10) 0.100(11) 0.018(5) 0.011(7) 0.000(6) 0.018(9)
C4 0.092(11) 0.127(14) 0.038(8) 0.002(9) 0.007(8) -0.020(10)
C5 0.107(11) 0.093(11) 0.052(8) 0.027(8) 0.002(8) -0.038(9)
C6 0.092(10) 0.086(10) 0.059(9) -0.005(8) 0.010(8) -0.038(9)
C7 0.056(8) 0.082(10) 0.054(8) -0.009(7) -0.021(7) -0.020(7)
C8 0.094(10) 0.075(9) 0.049(8) -0.020(7) 0.009(7) -0.010(8)
C9 0.138(13) 0.092(11) 0.053(8) -0.017(8) 0.005(9) -0.001(10)
C10 0.068(9) 0.062(9) 0.027(6) -0.003(6) -0.001(6) -0.016(7)
C11 0.104(11) 0.059(9) 0.017(5) -0.002(6) -0.002(6) 0.009(8)
C12 0.094(11) 0.110(12) 0.024(6) -0.019(8) 0.003(7) -0.002(10)
C13 0.089(11) 0.110(13) 0.036(7) 0.003(8) 0.012(7) 0.001(10)
C14 0.108(11) 0.078(10) 0.039(7) -0.022(7) 0.000(8) 0.008(9)
C15 0.097(10) 0.067(10) 0.022(6) -0.001(7) -0.002(6) -0.009(9)
C16 0.089(9) 0.119(13) 0.028(6) -0.012(8) -0.017(6) -0.012(9)
C17 0.124(13) 0.132(14) 0.061(9) -0.020(10) 0.002(9) -0.025(12)
C18 0.104(11) 0.085(10) 0.062(9) 0.001(8) 0.012(8) -0.004(9)
C19 0.074(9) 0.079(10) 0.037(7) 0.004(7) -0.016(7) -0.026(8)
C20 0.059(8) 0.077(9) 0.043(7) -0.007(7) -0.004(6) -0.004(7)
C21 0.111(11) 0.096(11) 0.044(8) -0.020(8) -0.024(8) 0.016(9)
C22 0.108(11) 0.095(12) 0.041(8) -0.011(8) -0.009(8) 0.007(10)
C23 0.080(10) 0.140(15) 0.050(8) 0.001(9) -0.027(7) -0.007(10)
C24 0.078(9) 0.081(10) 0.052(8) 0.001(8) -0.003(7) 0.010(8)
B1 0.088(13) 0.092(13) 0.047(9) -0.016(10) 0.000(9) 0.007(11)
C31 0.137(15) 0.099(13) 0.099(14) 0.017(12) -0.002(13) 0.000(11)
C32 0.112(14) 0.21(2) 0.082(13) -0.041(15) 0.012(12) -0.009(15)
C33 0.174(19) 0.21(2) 0.064(11) -0.004(14) 0.000(13) 0.099(17)
C34 0.122(15) 0.134(17) 0.19(2) -0.033(17) 0.054(16) 0.008(13)
C35 0.132(14) 0.126(15) 0.032(8) -0.015(9) -0.007(9) -0.020(12)
C36 0.155(17) 0.155(19) 0.050(10) -0.005(12) -0.014(11) 0.006(15)
C26 0.13(2) 0.06(2) 0.060(11) -0.027(15) -0.016(13) 0.037(18)
C29 0.10(3) 0.13(3) 0.10(2) -0.07(2) -0.03(2) 0.03(2)
C30 0.078(19) 0.12(2) 0.09(2) 0.010(19) 0.005(16) -0.017(18)
C26' 0.13(2) 0.06(2) 0.060(11) -0.027(15) -0.016(13) 0.037(18)
C29' 0.19(4) 0.06(2) 0.04(2) 0.000(18) -0.05(2) -0.02(3)
C30' 0.14(3) 0.15(4) 0.09(3) -0.08(3) -0.01(2) -0.04(3)
C25 0.109(12) 0.075(11) 0.063(10) 0.000(8) -0.026(9) 0.023(10)
C27 0.17(3) 0.08(2) 0.08(2) 0.03(2) -0.03(2) -0.01(2)
C28 0.08(2) 0.15(3) 0.08(2) -0.01(2) 0.00(2) 0.02(2)
C27' 0.08(2) 0.10(3) 0.15(4) 0.03(3) 0.02(2) -0.025(19)
C28' 0.12(3) 0.15(3) 0.048(19) 0.04(2) 0.022(19) -0.01(3)

loop_
_atom_type_symbol
_atom_type_description
_atom_type_scat_dispersion_real
_atom_type_scat_dispersion_imag
_atom_type_scat_source
C C 0.0033 0.0016 'International Tables Vol C Tables 4.2.6.8 and 6.1.1.4'
H H 0.0000 0.0000 'International Tables Vol C Tables 4.2.6.8 and 6.1.1.4'
B B 0.0013 0.0007 'International Tables Vol C Tables 4.2.6.8 and 6.1.1.4'
Cl Cl 0.1484 0.1585 'International Tables Vol C Tables 4.2.6.8 and 6.1.1.4'
Fe Fe 0.3463 0.8444 'International Tables Vol C Tables 4.2.6.8 and 6.1.1.4'
N N 0.0061 0.0033 'International Tables Vol C Tables 4.2.6.8 and 6.1.1.4'
O O 0.0106 0.0060 'International Tables Vol C Tables 4.2.6.8 and 6.1.1.4'

loop_
_geom_angle_atom_site_label_1
_geom_angle_atom_site_label_2
_geom_angle_atom_site_label_3
_geom_angle
N2 Fe1 N3 72.4(4)
N2 Fe1 N1 73.5(4)
N3 Fe1 N1 145.9(3)
N2 Fe1 Cl2 126.3(3)
N3 Fe1 Cl2 99.2(3)
N1 Fe1 Cl2 101.1(3)
N2 Fe1 Cl1 121.8(3)
N3 Fe1 Cl1 94.9(3)
N1 Fe1 Cl1 102.7(3)
Cl2 Fe1 Cl1 111.58(19)
B1 O1 C25 108.5(11)
B1 O2 C26 110.0(15)
B1 O2 C26' 112.6(18)
C26 O2 C26' 31.0(19)
C1 N1 C10 118.9(10)
C1 N1 Fe1 115.8(9)
C10 N1 Fe1 125.1(6)
C6 N2 C2 121.2(11)
C6 N2 Fe1 120.5(8)
C2 N2 Fe1 118.3(8)
C7 N3 C19 119.6(11)
C7 N3 Fe1 118.0(8)
C19 N3 Fe1 122.3(7)
N1 C1 C2 117.0(11)
N1 C1 C8 124.3(12)
C2 C1 C8 118.7(10)
N2 C2 C3 117.6(11)
N2 C2 C1 115.4(10)
C3 C2 C1 127.0(11)
C4 C3 C2 121.5(11)
C3 C4 C5 118.6(13)
C6 C5 C4 117.6(13)
N2 C6 C5 123.6(13)
N2 C6 C7 112.7(11)
C5 C6 C7 123.7(13)
N3 C7 C9 126.4(12)
N3 C7 C6 116.2(11)
C9 C7 C6 117.3(12)
C15 C10 C11 119.2(12)
C15 C10 N1 120.3(12)
C11 C10 N1 120.4(12)
C12 C11 C10 122.3(12)
C12 C11 C16 117.1(13)
C10 C11 C16 120.5(12)
C11 C12 C13 117.4(14)
C14 C13 C12 120.3(14)
C14 C13 C17 122.9(15)
C12 C13 C17 116.9(13)
C15 C14 C13 119.9(14)
C10 C15 C14 120.9(13)
C10 C15 C18 120.0(12)
C14 C15 C18 119.0(13)
C24 C19 C20 124.7(12)
C24 C19 N3 119.9(12)
C20 C19 N3 115.4(12)
C19 C20 C21 114.3(12)
C19 C20 B1 128.8(12)
C21 C20 B1 116.9(12)
C22 C21 C20 121.0(13)
C23 C22 C21 121.4(13)
C22 C23 C24 119.1(14)
C19 C24 C23 119.5(13)
O2 B1 O1 107.6(13)
O2 B1 C20 126.6(13)
O1 B1 C20 125.5(13)
C32 C31 C36 126(2)
C31 C32 C33 116(2)
C32 C33 C34 119.1(18)
C35 C34 C33 112.2(18)
C36 C35 C34 125.2(18)
C35 C36 C31 121.5(17)
O2 C26 C25 103(2)
O2 C26 C30 114(2)
C25 C26 C30 111(2)
O2 C26 C29 102(2)
C25 C26 C29 117(2)
C30 C26 C29 110(3)
C29' C26' C30' 119(4)
C29' C26' C25 115(3)
C30' C26' C25 111(3)
C29' C26' O2 105(3)
C30' C26' O2 110(3)
C25 C26' O2 93(2)
C28 C25 O1 114.5(18)
C28 C25 C26' 133(2)
O1 C25 C26' 110.6(19)
C28 C25 C26 119(2)
O1 C25 C26 105.3(15)
C26' C25 C26 31.8(19)
C28 C25 C28' 64(2)
O1 C25 C28' 111.0(17)
C26' C25 C28' 112(2)
C26 C25 C28' 137(2)
C28 C25 C27 109(2)
O1 C25 C27 93.9(15)
C26' C25 C27 81(2)
C26 C25 C27 113(2)
C28' C25 C27 44.5(15)
C28 C25 C27' 45.8(19)
O1 C25 C27' 97.8(15)
C26' C25 C27' 115(2)
C26 C25 C27' 86(2)
C28' C25 C27' 110(2)
C27 C25 C27' 155(2)

loop_
_geom_bond_atom_site_label_1
_geom_bond_atom_site_label_2
_geom_bond_distance
Fe1 N2 2.130(10)
Fe1 N3 2.201(11)
Fe1 N1 2.225(10)
Fe1 Cl2 2.265(5)
Fe1 Cl1 2.268(5)
O1 B1 1.425(18)
O1 C25 1.445(16)
O2 B1 1.380(18)
O2 C26 1.45(3)
O2 C26' 1.62(4)
N1 C1 1.288(14)
N1 C10 1.398(14)
N2 C6 1.314(15)
N2 C2 1.333(14)
N3 C7 1.261(15)
N3 C19 1.449(14)
C1 C2 1.450(16)
C1 C8 1.473(16)
C2 C3 1.376(15)
C3 C4 1.365(18)
C4 C5 1.380(18)
C5 C6 1.338(17)
C6 C7 1.490(17)
C7 C9 1.460(17)
C10 C15 1.335(16)
C10 C11 1.393(17)
C11 C12 1.346(17)
C11 C16 1.500(16)
C12 C13 1.405(18)
C13 C14 1.375(17)
C13 C17 1.522(19)
C14 C15 1.368(17)
C15 C18 1.546(17)
C19 C24 1.337(16)
C19 C20 1.380(17)
C20 C21 1.433(17)
C20 B1 1.44(2)
C21 C22 1.365(17)
C22 C23 1.350(18)
C23 C24 1.392(18)
C31 C32 1.15(2)
C31 C36 1.42(2)
C32 C33 1.51(3)
C33 C34 1.51(3)
C34 C35 1.32(3)
C35 C36 1.27(2)
C26 C25 1.50(3)
C26 C30 1.52(4)
C26 C29 1.59(4)
C26' C29' 1.42(6)
C26' C30' 1.45(5)
C26' C25 1.55(4)
C25 C28 1.33(3)
C25 C28' 1.53(3)
C25 C27 1.66(3)
C25 C27' 1.67(3)

loop_
_geom_torsion_atom_site_label_1
_geom_torsion_atom_site_label_2
_geom_torsion_atom_site_label_3
_geom_torsion_atom_site_label_4
_geom_torsion
N2 Fe1 N1 C1 1.0(9)
N3 Fe1 N1 C1 0.3(13)
Cl2 Fe1 N1 C1 125.8(9)
Cl1 Fe1 N1 C1 -118.8(9)
N2 Fe1 N1 C10 176.8(10)
N3 Fe1 N1 C10 176.1(9)
Cl2 Fe1 N1 C10 -58.4(9)
Cl1 Fe1 N1 C10 57.0(9)
N3 Fe1 N2 C6 -1.0(10)
N1 Fe1 N2 C6 179.4(11)
Cl2 Fe1 N2 C6 87.6(10)
Cl1 Fe1 N2 C6 -85.7(10)
N3 Fe1 N2 C2 -179.8(10)
N1 Fe1 N2 C2 0.6(8)
Cl2 Fe1 N2 C2 -91.2(9)
Cl1 Fe1 N2 C2 95.5(9)
N2 Fe1 N3 C7 -1.6(10)
N1 Fe1 N3 C7 -0.9(14)
Cl2 Fe1 N3 C7 -126.9(10)
Cl1 Fe1 N3 C7 120.2(10)
N2 Fe1 N3 C19 -179.5(10)
N1 Fe1 N3 C19 -178.8(9)
Cl2 Fe1 N3 C19 55.2(10)
Cl1 Fe1 N3 C19 -57.6(10)
C10 N1 C1 C2 -178.4(10)
Fe1 N1 C1 C2 -2.4(14)
C10 N1 C1 C8 1.3(19)
Fe1 N1 C1 C8 177.3(9)
C6 N2 C2 C3 -1.7(18)
Fe1 N2 C2 C3 177.1(9)
C6 N2 C2 C1 179.2(12)
Fe1 N2 C2 C1 -2.0(14)
N1 C1 C2 N2 2.9(17)
C8 C1 C2 N2 -176.8(11)
N1 C1 C2 C3 -176.1(12)
C8 C1 C2 C3 4.2(19)
N2 C2 C3 C4 1.8(19)
C1 C2 C3 C4 -179.2(13)
C2 C3 C4 C5 -1(2)
C3 C4 C5 C6 0(2)
C2 N2 C6 C5 1(2)
Fe1 N2 C6 C5 -177.8(12)
C2 N2 C6 C7 -178.3(11)
Fe1 N2 C6 C7 3.0(16)
C4 C5 C6 N2 0(2)
C4 C5 C6 C7 179.0(13)
C19 N3 C7 C9 -3(2)
Fe1 N3 C7 C9 179.4(10)
C19 N3 C7 C6 -178.4(12)
Fe1 N3 C7 C6 3.7(16)
N2 C6 C7 N3 -4.3(19)
C5 C6 C7 N3 176.5(14)
N2 C6 C7 C9 179.5(12)
C5 C6 C7 C9 0(2)
C1 N1 C10 C15 88.4(14)
Fe1 N1 C10 C15 -87.2(12)
C1 N1 C10 C11 -94.6(13)
Fe1 N1 C10 C11 89.7(11)
C15 C10 C11 C12 -0.2(16)
N1 C10 C11 C12 -177.1(10)
C15 C10 C11 C16 -177.6(10)
N1 C10 C11 C16 5.5(15)
C10 C11 C12 C13 0.6(17)
C16 C11 C12 C13 178.1(10)
C11 C12 C13 C14 0.1(18)
C11 C12 C13 C17 179.6(11)
C12 C13 C14 C15 -1.3(18)
C17 C13 C14 C15 179.3(11)
C11 C10 C15 C14 -1.0(17)
N1 C10 C15 C14 175.9(10)
C11 C10 C15 C18 176.6(10)
N1 C10 C15 C18 -6.4(16)
C13 C14 C15 C10 1.7(18)
C13 C14 C15 C18 -175.9(11)
C7 N3 C19 C24 -95.5(16)
Fe1 N3 C19 C24 82.3(13)
C7 N3 C19 C20 85.8(15)
Fe1 N3 C19 C20 -96.4(12)
C24 C19 C20 C21 -1.6(19)
N3 C19 C20 C21 177.2(11)
C24 C19 C20 B1 179.5(14)
N3 C19 C20 B1 -2(2)
C19 C20 C21 C22 3(2)
B1 C20 C21 C22 -178.2(14)
C20 C21 C22 C23 -2(2)
C21 C22 C23 C24 0(2)
C20 C19 C24 C23 0(2)
N3 C19 C24 C23 -179.0(11)
C22 C23 C24 C19 1(2)
C26 O2 B1 O1 19(2)
C26' O2 B1 O1 -15(2)
C26 O2 B1 C20 -167.4(19)
C26' O2 B1 C20 159(2)
C25 O1 B1 O2 -3.9(16)
C25 O1 B1 C20 -178.1(15)
C19 C20 B1 O2 166.6(14)
C21 C20 B1 O2 -12(2)
C19 C20 B1 O1 -20(3)
C21 C20 B1 O1 160.9(14)
C36 C31 C32 C33 6(3)
C31 C32 C33 C34 -6(3)
C32 C33 C34 C35 5(3)
C33 C34 C35 C36 -3(3)
C34 C35 C36 C31 3(3)
C32 C31 C36 C35 -5(3)
B1 O2 C26 C25 -25(2)
C26' O2 C26 C25 76(5)
B1 O2 C26 C30 95(2)
C26' O2 C26 C30 -164(6)
B1 O2 C26 C29 -146(2)
C26' O2 C26 C29 -46(4)
B1 O2 C26' C29' 142(2)
C26 O2 C26' C29' 50(4)
B1 O2 C26' C30' -89(3)
C26 O2 C26' C30' 180(7)
B1 O2 C26' C25 25(3)
C26 O2 C26' C25 -67(4)
B1 O1 C25 C28 -143(2)
B1 O1 C25 C26' 22(2)
B1 O1 C25 C26 -11(2)
B1 O1 C25 C28' 146.2(19)
B1 O1 C25 C27 103.9(16)
B1 O1 C25 C27' -98.8(18)
C29' C26' C25 C28 27(5)
C30' C26' C25 C28 -112(4)
O2 C26' C25 C28 135(3)
C29' C26' C25 O1 -134(3)
C30' C26' C25 O1 86(3)
O2 C26' C25 O1 -26(3)
C29' C26' C25 C26 -48(4)
C30' C26' C25 C26 172(7)
O2 C26' C25 C26 60(4)
C29' C26' C25 C28' 102(4)
C30' C26' C25 C28' -38(4)
O2 C26' C25 C28' -150(2)
C29' C26' C25 C27 135(3)
C30' C26' C25 C27 -5(3)
O2 C26' C25 C27 -117(2)
C29' C26' C25 C27' -25(4)
C30' C26' C25 C27' -164(3)
O2 C26' C25 C27' 83(3)
O2 C26 C25 C28 151(2)
C30 C26 C25 C28 29(3)
C29 C26 C25 C28 -98(3)
O2 C26 C25 O1 21(2)
C30 C26 C25 O1 -101(2)
C29 C26 C25 O1 132(2)
O2 C26 C25 C26' -83(5)
C30 C26 C25 C26' 154(6)
C29 C26 C25 C26' 28(4)
O2 C26 C25 C28' -127(3)
C30 C26 C25 C28' 111(3)
C29 C26 C25 C28' -16(5)
O2 C26 C25 C27 -80(2)
C30 C26 C25 C27 158(2)
C29 C26 C25 C27 31(3)
O2 C26 C25 C27' 118(2)
C30 C26 C25 C27' -4(2)
C29 C26 C25 C27' -131(3)
